data_7123681
loop_
_publ_author_name
'Shi, Min'
'Zang, Wenqing'
'Wei, Yin'

_publ_section_title
;
 Gold(I)-Catalyzed Cascade Cyclization of O-Tethered 1,7-Enynes Bearing a
 Cyclopropane Moiety: Construction of multi-Substituted Furans
;
_journal_name_full 'Chemical Communications'
_journal_paper_doi 10.1039/C9CC03735G
_journal_year 2019
_chemical_absolute_configuration unk
_chemical_formula_sum 'C21 H20 O'
_chemical_formula_weight 288.37
_space_group_crystal_system monoclinic
_space_group_IT_number 4
_space_group_name_Hall 'P 2yb'
_space_group_name_H-M_alt 'P 1 21 1'
_symmetry_space_group_name_Hall 'P 2yb'
_symmetry_space_group_name_H-M 'P 1 21 1'
_atom_sites_solution_hydrogens mixed
_audit_creation_method SHELXL-2013
_audit_update_record
;
2018-09-20 deposited with the CCDC.    2019-06-18 downloaded from the CCDC.
;
_cell_angle_alpha 90
_cell_angle_beta 97.633(8)
_cell_angle_gamma 90
_cell_formula_units_Z 2
_cell_length_a 10.069(3)
_cell_length_b 5.4426(14)
_cell_length_c 14.511(3)
_cell_measurement_reflns_used 1543
_cell_measurement_temperature 173(2)
_cell_measurement_theta_max 52.877
_cell_measurement_theta_min 5.268
_cell_volume 788.2(4)
_computing_cell_refinement 'Bruker SAINT'
_computing_data_collection 'Bruker APEX2'
_computing_data_reduction 'Bruker SAINT'
_computing_molecular_graphics 'Bruker SHELXTL'
_computing_publication_material 'Bruker SHELXTL'
_computing_structure_refinement 'SHELXL-2013 (Sheldrick, 2013)'
_computing_structure_solution 'SHELXS-97 (Sheldrick 2008)'
_diffrn_ambient_temperature 173(2)
_diffrn_measured_fraction_theta_full 0.972
_diffrn_measured_fraction_theta_max 0.992
_diffrn_measurement_device_type 'Bruker APEX-II CCD'
_diffrn_measurement_method '\f and \w scans'
_diffrn_radiation_type MoK\a
_diffrn_radiation_wavelength 0.71073
_diffrn_reflns_av_R_equivalents 0.0405
_diffrn_reflns_av_unetI/netI 0.0685
_diffrn_reflns_Laue_measured_fraction_full 0.972
_diffrn_reflns_Laue_measured_fraction_max 0.992
_diffrn_reflns_limit_h_max 11
_diffrn_reflns_limit_h_min -8
_diffrn_reflns_limit_k_max 5
_diffrn_reflns_limit_k_min -6
_diffrn_reflns_limit_l_max 16
_diffrn_reflns_limit_l_min -17
_diffrn_reflns_number 3568
_diffrn_reflns_point_group_measured_fraction_full 0.832
_diffrn_reflns_point_group_measured_fraction_max 0.849
_diffrn_reflns_theta_full 25.242
_diffrn_reflns_theta_max 24.997
_diffrn_reflns_theta_min 2.324
_exptl_absorpt_coefficient_mu 0.073
_exptl_absorpt_correction_T_max 0.7456
_exptl_absorpt_correction_T_min 0.5460
_exptl_absorpt_correction_type multi-scan
_exptl_absorpt_process_details sadabs
_exptl_crystal_colour colorless
_exptl_crystal_density_diffrn 1.215
_exptl_crystal_description prismatic
_exptl_crystal_F_000 308
_exptl_crystal_size_max 0.18
_exptl_crystal_size_mid 0.16
_exptl_crystal_size_min 0.10
_refine_diff_density_max 0.134
_refine_diff_density_min -0.185
_refine_diff_density_rms 0.034
_refine_ls_abs_structure_details
; 
 Flack x determined using 561 quotients [(I+)-(I-)]/[(I+)+(I-)] 
 (Parsons and Flack (2004), Acta Cryst. A60, s61). 
;
_refine_ls_abs_structure_Flack -2.4(10)
_refine_ls_extinction_coef 0.025(14)
_refine_ls_extinction_expression Fc^*^=kFc[1+0.001xFc^2^\l^3^/sin(2\q)]^-1/4^
_refine_ls_extinction_method SHELXL
_refine_ls_goodness_of_fit_ref 1.035
_refine_ls_hydrogen_treatment mixed
_refine_ls_matrix_type full
_refine_ls_number_parameters 209
_refine_ls_number_reflns 2370
_refine_ls_number_restraints 1
_refine_ls_restrained_S_all 1.035
_refine_ls_R_factor_all 0.0691
_refine_ls_R_factor_gt 0.0490
_refine_ls_shift/su_max 0.000
_refine_ls_shift/su_mean 0.000
_refine_ls_structure_factor_coef Fsqd
_refine_ls_weighting_details 'w=1/[\s^2^(Fo^2^)+(0.0685P)^2^] where P=(Fo^2^+2Fc^2^)/3'
_refine_ls_weighting_scheme calc
_refine_ls_wR_factor_gt 0.1208
_refine_ls_wR_factor_ref 0.1389
_reflns_Friedel_coverage 0.535
_reflns_Friedel_fraction_full 0.656
_reflns_Friedel_fraction_max 0.668
_reflns_number_gt 1826
_reflns_number_total 2370
_reflns_threshold_expression 'I > 2\s(I)'
_cod_data_source_file c9cc03735g2.cif
_cod_data_source_block mo_d8v18746_0m
_cod_original_cell_volume 788.2(3)
_cod_database_code 7123681
_shelx_space_group_comment
; 
The symmetry employed for this shelxl refinement is uniquely defined 
by the following loop, which should always be used as a source of 
symmetry information in preference to the above space-group names. 
They are only intended as comments. 
;
_shelxl_version_number 2013-4

loop_
_space_group_symop_operation_xyz
'x, y, z'
'-x, y+1/2, -z'

loop_
_atom_site_label
_atom_site_type_symbol
_atom_site_fract_x
_atom_site_fract_y
_atom_site_fract_z
_atom_site_U_iso_or_equiv
_atom_site_adp_type
_atom_site_occupancy
_atom_site_site_symmetry_order
_atom_site_calc_flag
_atom_site_refinement_flags_posn
_atom_site_refinement_flags_adp
O1 O 0.3620(2) 0.7602(5) 0.30247(16) 0.0518(7) Uani 1 1 d . .
C1 C 0.2680(4) 0.7444(9) 0.2255(2) 0.0537(10) Uani 1 1 d . .
H1 H 0.1925 0.8497 0.2130 0.064 Uiso 1 1 calc R U
C2 C 0.2965(3) 0.5614(8) 0.1702(2) 0.0459(9) Uani 1 1 d . .
C3 C 0.4169(3) 0.4499(7) 0.2148(2) 0.0437(9) Uani 1 1 d . .
C4 C 0.4540(3) 0.5781(7) 0.2944(2) 0.0432(9) Uani 1 1 d . .
C5 C 0.5653(3) 0.5709(7) 0.3704(2) 0.0425(9) Uani 1 1 d . .
C6 C 0.6628(4) 0.3909(9) 0.3775(3) 0.0608(12) Uani 1 1 d . .
H6 H 0.6594 0.2677 0.3308 0.073 Uiso 1 1 calc R U
C7 C 0.7653(4) 0.3863(8) 0.4510(3) 0.0595(12) Uani 1 1 d . .
H7 H 0.8297 0.2581 0.4540 0.071 Uiso 1 1 calc R U
C8 C 0.7770(3) 0.5619(7) 0.5203(2) 0.0397(8) Uani 1 1 d . .
C9 C 0.6803(4) 0.7443(9) 0.5111(3) 0.0554(11) Uani 1 1 d . .
H9 H 0.6852 0.8714 0.5563 0.066 Uiso 1 1 calc R U
C10 C 0.5776(4) 0.7476(9) 0.4389(3) 0.0564(10) Uani 1 1 d . .
H10 H 0.5131 0.8756 0.4361 0.068 Uiso 1 1 calc R U
C11 C 0.8868(3) 0.5553(7) 0.5993(2) 0.0398(8) Uani 1 1 d . .
C12 C 0.9802(4) 0.3689(8) 0.6095(3) 0.0541(11) Uani 1 1 d . .
H12 H 0.9747 0.2409 0.5646 0.065 Uiso 1 1 calc R U
C13 C 1.0823(4) 0.3641(9) 0.6838(3) 0.0607(12) Uani 1 1 d . .
H13 H 1.1458 0.2340 0.6886 0.073 Uiso 1 1 calc R U
C14 C 1.0928(4) 0.5439(9) 0.7501(3) 0.0552(11) Uani 1 1 d . .
H14 H 1.1618 0.5381 0.8015 0.066 Uiso 1 1 calc R U
C15 C 1.0020(4) 0.7326(9) 0.7410(3) 0.0613(11) Uani 1 1 d . .
H15 H 1.0086 0.8606 0.7859 0.074 Uiso 1 1 calc R U
C16 C 0.9010(4) 0.7370(8) 0.6669(3) 0.0561(10) Uani 1 1 d . .
H16 H 0.8389 0.8693 0.6620 0.067 Uiso 1 1 calc R U
C17 C 0.2182(4) 0.4850(8) 0.0797(2) 0.0542(11) Uani 1 1 d . .
H17A H 0.1752 0.3245 0.0882 0.065 Uiso 1 1 calc R U
H17B H 0.2807 0.4627 0.0332 0.065 Uiso 1 1 calc R U
C18 C 0.1114(4) 0.6676(9) 0.0424(3) 0.0649(13) Uani 1 1 d . .
H18A H 0.0691 0.6141 -0.0191 0.097 Uiso 1 1 calc R U
H18B H 0.1523 0.8296 0.0372 0.097 Uiso 1 1 calc R U
H18C H 0.0436 0.6776 0.0848 0.097 Uiso 1 1 calc R U
C19 C 0.4863(4) 0.2418(8) 0.1737(3) 0.0540(10) Uani 1 1 d . .
H19A H 0.5277 0.1345 0.2246 0.065 Uiso 1 1 calc R U
H19B H 0.4187 0.1430 0.1339 0.065 Uiso 1 1 calc R U
C20 C 0.5920(5) 0.3212(11) 0.1170(3) 0.0706(14) Uani 1 1 d . .
H20 H 0.6282 0.1968 0.0818 0.085 Uiso 1 1 calc R U
C21 C 0.6392(6) 0.5362(15) 0.1106(4) 0.094(2) Uani 1 1 d . .
H21A H 0.710(5) 0.561(12) 0.074(4) 0.13(2) Uiso 1 1 d . .
H21B H 0.606(5) 0.701(12) 0.154(4) 0.123(19) Uiso 1 1 d . .

loop_
_atom_site_aniso_label
_atom_site_aniso_U_11
_atom_site_aniso_U_22
_atom_site_aniso_U_33
_atom_site_aniso_U_23
_atom_site_aniso_U_13
_atom_site_aniso_U_12
O1 0.0490(15) 0.0582(18) 0.0490(14) -0.0070(14) 0.0100(11) 0.0127(15)
C1 0.045(2) 0.065(3) 0.051(2) 0.003(2) 0.0065(17) 0.008(2)
C2 0.044(2) 0.052(2) 0.0449(18) 0.001(2) 0.0155(15) -0.003(2)
C3 0.044(2) 0.043(2) 0.0465(19) -0.0022(19) 0.0163(16) -0.0031(18)
C4 0.0379(19) 0.045(2) 0.049(2) 0.005(2) 0.0159(15) 0.0049(19)
C5 0.040(2) 0.046(2) 0.0432(18) -0.004(2) 0.0144(15) -0.001(2)
C6 0.064(3) 0.059(3) 0.058(2) -0.020(2) 0.000(2) 0.018(2)
C7 0.057(3) 0.053(3) 0.067(3) -0.019(2) 0.002(2) 0.016(2)
C8 0.0423(19) 0.0356(19) 0.0443(19) 0.0026(19) 0.0167(15) -0.0050(19)
C9 0.056(2) 0.052(3) 0.057(2) -0.018(2) 0.0026(18) 0.015(2)
C10 0.053(2) 0.051(2) 0.064(2) -0.012(2) 0.0053(18) 0.015(2)
C11 0.0397(19) 0.040(2) 0.0426(19) 0.0005(19) 0.0168(15) -0.0021(19)
C12 0.052(2) 0.056(3) 0.055(2) -0.013(2) 0.0103(18) 0.002(2)
C13 0.048(2) 0.065(3) 0.068(2) -0.007(3) 0.0045(19) 0.011(2)
C14 0.049(2) 0.065(3) 0.052(2) -0.001(2) 0.0068(17) -0.008(2)
C15 0.062(3) 0.060(3) 0.061(2) -0.013(2) 0.0045(19) -0.005(2)
C16 0.058(2) 0.049(2) 0.061(2) -0.006(2) 0.0064(19) 0.004(2)
C17 0.052(2) 0.059(3) 0.053(2) -0.001(2) 0.0100(17) -0.003(2)
C18 0.065(3) 0.070(3) 0.056(2) 0.006(2) -0.004(2) 0.000(2)
C19 0.056(2) 0.049(2) 0.056(2) -0.009(2) 0.0017(17) 0.006(2)
C20 0.073(3) 0.087(4) 0.055(2) -0.001(3) 0.021(2) 0.028(3)
C21 0.093(4) 0.102(5) 0.100(4) 0.024(4) 0.055(3) 0.014(4)

loop_
_atom_type_symbol
_atom_type_description
_atom_type_scat_dispersion_real
_atom_type_scat_dispersion_imag
_atom_type_scat_source
C C 0.0033 0.0016 'International Tables Vol C Tables 4.2.6.8 and 6.1.1.4'
H H 0.0000 0.0000 'International Tables Vol C Tables 4.2.6.8 and 6.1.1.4'
O O 0.0106 0.0060 'International Tables Vol C Tables 4.2.6.8 and 6.1.1.4'

loop_
_geom_angle_atom_site_label_1
_geom_angle_atom_site_label_2
_geom_angle_atom_site_label_3
_geom_angle
C1 O1 C4 106.6(3)
C2 C1 O1 110.9(3)
C2 C1 H1 124.5
O1 C1 H1 124.5
C1 C2 C3 106.4(3)
C1 C2 C17 127.2(3)
C3 C2 C17 126.4(3)
C4 C3 C2 106.7(3)
C4 C3 C19 129.6(3)
C2 C3 C19 123.6(3)
C3 C4 O1 109.3(3)
C3 C4 C5 136.3(3)
O1 C4 C5 114.4(3)
C10 C5 C6 116.5(3)
C10 C5 C4 120.8(3)
C6 C5 C4 122.7(3)
C7 C6 C5 121.4(4)
C7 C6 H6 119.3
C5 C6 H6 119.3
C8 C7 C6 122.2(4)
C8 C7 H7 118.9
C6 C7 H7 118.9
C7 C8 C9 115.8(4)
C7 C8 C11 121.9(3)
C9 C8 C11 122.3(3)
C10 C9 C8 122.2(4)
C10 C9 H9 118.9
C8 C9 H9 118.9
C9 C10 C5 122.0(4)
C9 C10 H10 119.0
C5 C10 H10 119.0
C12 C11 C16 116.4(3)
C12 C11 C8 121.9(3)
C16 C11 C8 121.7(3)
C11 C12 C13 121.5(4)
C11 C12 H12 119.3
C13 C12 H12 119.3
C14 C13 C12 120.9(4)
C14 C13 H13 119.5
C12 C13 H13 119.5
C13 C14 C15 118.7(4)
C13 C14 H14 120.6
C15 C14 H14 120.6
C14 C15 C16 120.1(4)
C14 C15 H15 119.9
C16 C15 H15 119.9
C15 C16 C11 122.4(4)
C15 C16 H16 118.8
C11 C16 H16 118.8
C2 C17 C18 113.5(3)
C2 C17 H17A 108.9
C18 C17 H17A 108.9
C2 C17 H17B 108.9
C18 C17 H17B 108.9
H17A C17 H17B 107.7
C17 C18 H18A 109.5
C17 C18 H18B 109.5
H18A C18 H18B 109.5
C17 C18 H18C 109.5
H18A C18 H18C 109.5
H18B C18 H18C 109.5
C20 C19 C3 113.9(4)
C20 C19 H19A 108.8
C3 C19 H19A 108.8
C20 C19 H19B 108.8
C3 C19 H19B 108.8
H19A C19 H19B 107.7
C21 C20 C19 127.4(5)
C21 C20 H20 116.3
C19 C20 H20 116.3
C20 C21 H21A 119(4)
C20 C21 H21B 122(3)
H21A C21 H21B 119(5)

loop_
_geom_bond_atom_site_label_1
_geom_bond_atom_site_label_2
_geom_bond_distance
O1 C1 1.368(4)
O1 C4 1.373(4)
C1 C2 1.334(6)
C1 H1 0.9500
C2 C3 1.431(5)
C2 C17 1.499(5)
C3 C4 1.359(5)
C3 C19 1.496(5)
C4 C5 1.465(5)
C5 C10 1.377(5)
C5 C6 1.381(5)
C6 C7 1.383(5)
C6 H6 0.9500
C7 C8 1.381(5)
C7 H7 0.9500
C8 C9 1.385(5)
C8 C11 1.483(5)
C9 C10 1.370(5)
C9 H9 0.9500
C10 H10 0.9500
C11 C12 1.379(5)
C11 C16 1.387(5)
C12 C13 1.387(5)
C12 H12 0.9500
C13 C14 1.366(6)
C13 H13 0.9500
C14 C15 1.370(6)
C14 H14 0.9500
C15 C16 1.378(5)
C15 H15 0.9500
C16 H16 0.9500
C17 C18 1.510(5)
C17 H17A 0.9900
C17 H17B 0.9900
C18 H18A 0.9800
C18 H18B 0.9800
C18 H18C 0.9800
C19 C20 1.492(6)
C19 H19A 0.9900
C19 H19B 0.9900
C20 C21 1.271(8)
C20 H20 0.9500
C21 H21A 0.95(5)
C21 H21B 1.17(6)
